data_7025735
loop_
_publ_author_name
'Dimmer, J\"org-Alexander'
'Hornung, Martin'
'Weigend, Florian'
'Wesemann, Lars'

_publ_section_title
;
 Chalcogen chemistry of group(IV) closo-dodecaborates, synthesis, theory
 and coordination chemistry.
;
_journal_issue 32
_journal_name_full 'Dalton transactions (Cambridge, England : 2003)'
_journal_page_first 7504
_journal_page_last 7512
_journal_paper_doi 10.1039/c003042b
_journal_volume 39
_journal_year 2010
_chemical_formula_moiety 'C27 H48 B22 P2 Pd S2 Sn2, 2(C8 H20 N), 3(C2 H3 N)'
_chemical_formula_sum 'C49 H97 B22 N5 P2 Pd S2 Sn2'
_chemical_formula_weight 1464.04
_chemical_name_systematic
;
?
;
_space_group_IT_number 14
_symmetry_cell_setting monoclinic
_symmetry_space_group_name_Hall '-P 2yn'
_symmetry_space_group_name_H-M 'P 1 21/n 1'
_atom_sites_solution_hydrogens calculated
_atom_sites_solution_primary direct
_atom_sites_solution_secondary difmap
_audit_creation_method SHELXL-97
_cell_angle_alpha 90.00
_cell_angle_beta 101.540(4)
_cell_angle_gamma 90.00
_cell_formula_units_Z 4
_cell_length_a 12.2389(6)
_cell_length_b 22.4120(15)
_cell_length_c 26.2350(12)
_cell_measurement_reflns_used 31424
_cell_measurement_temperature 173(2)
_cell_measurement_theta_max 54.38
_cell_measurement_theta_min 3.32
_cell_volume 7050.7(7)
_computing_cell_refinement x-Area
_computing_data_collection x-Area
_computing_data_reduction x-Area
_computing_molecular_graphics 'ortep3 for windows'
_computing_structure_refinement 'SHELXL-97 (Sheldrick, 1997)'
_computing_structure_solution 'SHELXL-97 (Sheldrick, 1990)'
_diffrn_ambient_temperature 173(2)
_diffrn_measured_fraction_theta_full 0.985
_diffrn_measured_fraction_theta_max 0.985
_diffrn_measurement_device_type 'Stoe IPDS II'
_diffrn_measurement_method omega
_diffrn_radiation_monochromator graphite
_diffrn_radiation_source 'fine-focus sealed tube'
_diffrn_radiation_type MoK\a
_diffrn_radiation_wavelength 0.71073
_diffrn_reflns_av_R_equivalents 0.1427
_diffrn_reflns_av_sigmaI/netI 0.0790
_diffrn_reflns_limit_h_max 14
_diffrn_reflns_limit_h_min -14
_diffrn_reflns_limit_k_max 27
_diffrn_reflns_limit_k_min -27
_diffrn_reflns_limit_l_max 31
_diffrn_reflns_limit_l_min -31
_diffrn_reflns_number 70966
_diffrn_reflns_theta_full 25.35
_diffrn_reflns_theta_max 25.35
_diffrn_reflns_theta_min 5.67
_exptl_absorpt_coefficient_mu 1.097
_exptl_absorpt_correction_T_max 0.9301
_exptl_absorpt_correction_T_min 0.7889
_exptl_absorpt_correction_type numerical
_exptl_absorpt_process_details 'x-red, x-shape'
_exptl_crystal_colour yellow
_exptl_crystal_density_diffrn 1.379
_exptl_crystal_density_method 'not measured'
_exptl_crystal_description block
_exptl_crystal_F_000 2976
_exptl_crystal_size_max 0.1770
_exptl_crystal_size_mid 0.1660
_exptl_crystal_size_min 0.1203
_refine_diff_density_max 1.438
_refine_diff_density_min -0.594
_refine_diff_density_rms 0.106
_refine_ls_extinction_method none
_refine_ls_goodness_of_fit_ref 1.123
_refine_ls_hydrogen_treatment constr
_refine_ls_matrix_type full
_refine_ls_number_parameters 751
_refine_ls_number_reflns 12717
_refine_ls_number_restraints 0
_refine_ls_restrained_S_all 1.123
_refine_ls_R_factor_all 0.0950
_refine_ls_R_factor_gt 0.0619
_refine_ls_shift/su_max 0.001
_refine_ls_shift/su_mean 0.000
_refine_ls_structure_factor_coef Fsqd
_refine_ls_weighting_details 'calc w=1/[\s^2^(Fo^2^)+(0.0332P)^2^+10.9588P] where P=(Fo^2^+2Fc^2^)/3'
_refine_ls_weighting_scheme calc
_refine_ls_wR_factor_gt 0.1023
_refine_ls_wR_factor_ref 0.1109
_reflns_number_gt 9399
_reflns_number_total 12717
_reflns_threshold_expression >2sigma(I)
_cod_data_source_file c003042b.txt
_cod_data_source_block hornung117
_cod_original_sg_symbol_H-M 'P 21/n'
_cod_database_code 7025735

loop_
_symmetry_equiv_pos_as_xyz
'x, y, z'
'-x+1/2, y+1/2, -z+1/2'
'-x, -y, -z'
'x-1/2, -y-1/2, z-1/2'

loop_
_atom_site_label
_atom_site_type_symbol
_atom_site_fract_x
_atom_site_fract_y
_atom_site_fract_z
_atom_site_U_iso_or_equiv
_atom_site_adp_type
_atom_site_occupancy
_atom_site_symmetry_multiplicity
_atom_site_calc_flag
_atom_site_refinement_flags
C221 C 0.0964(5) 0.8403(3) 0.1393(2) 0.0267(13) Uani 1 1 d .
C231 C 0.2882(5) 0.8007(3) 0.2197(3) 0.0296(14) Uani 1 1 d .
C121 C -0.1906(5) 0.8790(3) 0.2327(2) 0.0281(13) Uani 1 1 d .
C111 C 0.0222(6) 0.9310(3) 0.2795(3) 0.0326(15) Uani 1 1 d .
H11A H -0.0276 0.9631 0.2847 0.039 Uiso 1 1 calc R
H11B H 0.0812 0.9289 0.3102 0.039 Uiso 1 1 calc R
C122 C -0.2347(5) 0.8459(3) 0.1889(3) 0.0370(15) Uani 1 1 d .
H122 H -0.1964 0.8126 0.1804 0.044 Uiso 1 1 calc R
B201 B 0.1179(6) 0.6505(3) 0.3799(3) 0.0318(16) Uani 1 1 d .
H201 H 0.0556 0.6833 0.3869 0.038 Uiso 1 1 calc R
C226 C 0.1463(6) 0.8793(3) 0.1097(3) 0.0406(17) Uani 1 1 d .
H226 H 0.2100 0.9004 0.1249 0.049 Uiso 1 1 calc R
C223 C -0.0433(6) 0.8164(3) 0.0637(3) 0.0415(17) Uani 1 1 d .
H223 H -0.1070 0.7954 0.0483 0.050 Uiso 1 1 calc R
B202 B 0.0775(6) 0.5753(3) 0.3455(3) 0.0325(16) Uani 1 1 d .
H202 H -0.0095 0.5614 0.3313 0.039 Uiso 1 1 calc R
C131 C -0.0761(5) 0.8495(3) 0.3395(2) 0.0323(14) Uani 1 1 d .
C211 C 0.1774(5) 0.9088(2) 0.2317(2) 0.0264(13) Uani 1 1 d .
H21A H 0.2234 0.9077 0.2665 0.032 Uiso 1 1 calc R
H21B H 0.2202 0.9285 0.2092 0.032 Uiso 1 1 calc R
C123 C -0.3350(6) 0.8617(3) 0.1577(3) 0.0435(17) Uani 1 1 d .
H123 H -0.3637 0.8395 0.1282 0.052 Uiso 1 1 calc R
C222 C 0.0021(5) 0.8089(3) 0.1158(2) 0.0336(14) Uani 1 1 d .
H222 H -0.0310 0.7825 0.1354 0.040 Uiso 1 1 calc R
N1 N 0.2352(4) 0.5880(2) 0.0758(2) 0.0311(12) Uani 1 1 d .
N2 N 0.7288(4) 0.5769(2) 0.4002(2) 0.0347(13) Uani 1 1 d .
C234 C 0.5041(6) 0.7551(3) 0.2428(3) 0.0459(18) Uani 1 1 d .
H234 H 0.5770 0.7410 0.2507 0.055 Uiso 1 1 calc R
C232 C 0.3386(6) 0.7870(3) 0.2706(3) 0.0383(15) Uani 1 1 d .
H232 H 0.3001 0.7933 0.2973 0.046 Uiso 1 1 calc R
C102 C 0.1641(6) 0.6957(3) 0.0746(3) 0.0453(18) Uani 1 1 d .
H10A H 0.1804 0.7354 0.0646 0.068 Uiso 1 1 calc R
H10B H 0.1653 0.6947 0.1113 0.068 Uiso 1 1 calc R
H10C H 0.0916 0.6841 0.0559 0.068 Uiso 1 1 calc R
C101 C 0.2504(5) 0.6532(3) 0.0621(3) 0.0371(15) Uani 1 1 d .
H10D H 0.3233 0.6663 0.0805 0.044 Uiso 1 1 calc R
H10E H 0.2499 0.6558 0.0251 0.044 Uiso 1 1 calc R
C112 C 0.0735(5) 0.9462(2) 0.2332(2) 0.0283(13) Uani 1 1 d .
H11C H 0.0933 0.9881 0.2346 0.034 Uiso 1 1 calc R
H11D H 0.0188 0.9395 0.2014 0.034 Uiso 1 1 calc R
C233 C 0.4460(6) 0.7642(3) 0.2820(3) 0.0435(17) Uani 1 1 d .
H233 H 0.4789 0.7549 0.3162 0.052 Uiso 1 1 calc R
C103 C 0.2349(6) 0.5808(3) 0.1331(3) 0.0377(16) Uani 1 1 d .
H10F H 0.2259 0.5388 0.1401 0.045 Uiso 1 1 calc R
H10G H 0.1703 0.6016 0.1406 0.045 Uiso 1 1 calc R
C224 C 0.0070(7) 0.8555(4) 0.0342(3) 0.052(2) Uani 1 1 d .
H224 H -0.0224 0.8606 -0.0010 0.063 Uiso 1 1 calc R
C201 C 0.7272(6) 0.5749(4) 0.3424(3) 0.051(2) Uani 1 1 d .
H20A H 0.7836 0.6021 0.3350 0.061 Uiso 1 1 calc R
H20B H 0.7480 0.5350 0.3336 0.061 Uiso 1 1 calc R
C105 C 0.3302(6) 0.5536(3) 0.0601(3) 0.0398(16) Uani 1 1 d .
H10H H 0.3267 0.5599 0.0233 0.048 Uiso 1 1 calc R
H10I H 0.4000 0.5705 0.0786 0.048 Uiso 1 1 calc R
C124 C -0.3931(6) 0.9107(3) 0.1703(3) 0.0466(18) Uani 1 1 d .
H124 H -0.4608 0.9215 0.1494 0.056 Uiso 1 1 calc R
C132 C 0.0183(7) 0.8448(4) 0.3778(3) 0.064(2) Uani 1 1 d .
H132 H 0.0881 0.8450 0.3688 0.076 Uiso 1 1 calc R
C205 C 0.8461(6) 0.5610(4) 0.4273(3) 0.051(2) Uani 1 1 d .
H20C H 0.8970 0.5904 0.4180 0.062 Uiso 1 1 calc R
H20D H 0.8653 0.5226 0.4145 0.062 Uiso 1 1 calc R
C203 C 0.6437(6) 0.5341(3) 0.4148(3) 0.0465(18) Uani 1 1 d .
H20E H 0.5703 0.5454 0.3957 0.056 Uiso 1 1 calc R
H20F H 0.6438 0.5388 0.4516 0.056 Uiso 1 1 calc R
C236 C 0.3474(5) 0.7903(3) 0.1801(3) 0.0369(15) Uani 1 1 d .
H236 H 0.3149 0.7992 0.1457 0.044 Uiso 1 1 calc R
C106 C 0.3323(7) 0.4876(3) 0.0702(3) 0.052(2) Uani 1 1 d .
H10J H 0.3949 0.4702 0.0588 0.078 Uiso 1 1 calc R
H10K H 0.2646 0.4700 0.0515 0.078 Uiso 1 1 calc R
H10L H 0.3387 0.4806 0.1068 0.078 Uiso 1 1 calc R
C125 C -0.3505(6) 0.9430(3) 0.2135(3) 0.0455(18) Uani 1 1 d .
H125 H -0.3907 0.9755 0.2220 0.055 Uiso 1 1 calc R
C107 C 0.1232(6) 0.5647(3) 0.0471(3) 0.0466(18) Uani 1 1 d .
H10M H 0.1161 0.5234 0.0571 0.056 Uiso 1 1 calc R
H10N H 0.0648 0.5871 0.0586 0.056 Uiso 1 1 calc R
C235 C 0.4544(6) 0.7668(3) 0.1920(3) 0.0467(18) Uani 1 1 d .
H235 H 0.4928 0.7590 0.1655 0.056 Uiso 1 1 calc R
B205 B 0.2643(6) 0.6712(3) 0.3683(3) 0.0307(16) Uani 1 1 d .
H205 H 0.2944 0.7174 0.3681 0.037 Uiso 1 1 calc R
C104 C 0.3380(7) 0.6036(4) 0.1702(3) 0.055(2) Uani 1 1 d .
H10O H 0.3298 0.5971 0.2054 0.083 Uiso 1 1 calc R
H10P H 0.3468 0.6455 0.1645 0.083 Uiso 1 1 calc R
H10Q H 0.4024 0.5825 0.1641 0.083 Uiso 1 1 calc R
C126 C -0.2501(6) 0.9292(3) 0.2452(3) 0.0394(16) Uani 1 1 d .
H126 H -0.2218 0.9525 0.2742 0.047 Uiso 1 1 calc R
C108 C 0.1039(7) 0.5679(3) -0.0114(3) 0.057(2) Uani 1 1 d .
H10R H 0.0314 0.5522 -0.0260 0.085 Uiso 1 1 calc R
H10S H 0.1597 0.5448 -0.0234 0.085 Uiso 1 1 calc R
H10T H 0.1084 0.6087 -0.0219 0.085 Uiso 1 1 calc R
C207 C 0.6970(7) 0.6382(3) 0.4162(4) 0.056(2) Uani 1 1 d .
H20G H 0.6994 0.6382 0.4533 0.068 Uiso 1 1 calc R
H20H H 0.6206 0.6464 0.3989 0.068 Uiso 1 1 calc R
B203 B 0.1978(6) 0.5511(3) 0.3128(3) 0.0320(16) Uani 1 1 d .
H203 H 0.1857 0.5224 0.2781 0.038 Uiso 1 1 calc R
C206 C 0.8637(7) 0.5580(4) 0.4864(3) 0.062(2) Uani 1 1 d .
H20I H 0.9398 0.5475 0.5006 0.093 Uiso 1 1 calc R
H20J H 0.8150 0.5284 0.4962 0.093 Uiso 1 1 calc R
H20K H 0.8474 0.5962 0.4997 0.093 Uiso 1 1 calc R
B204 B 0.3110(6) 0.6102(3) 0.3273(3) 0.0307(16) Uani 1 1 d .
H204 H 0.3696 0.6183 0.3012 0.037 Uiso 1 1 calc R
B210 B 0.2421(6) 0.6376(3) 0.4258(3) 0.0293(16) Uani 1 1 d .
H210 H 0.2571 0.6641 0.4618 0.035 Uiso 1 1 calc R
B209 B 0.3536(6) 0.6133(3) 0.3952(3) 0.0320(16) Uani 1 1 d .
H209 H 0.4412 0.6240 0.4119 0.038 Uiso 1 1 calc R
B104 B -0.3406(6) 0.6360(3) 0.1660(3) 0.0339(17) Uani 1 1 d .
H104 H -0.3941 0.6521 0.1921 0.041 Uiso 1 1 calc R
B208 B 0.3159(6) 0.5439(3) 0.3637(3) 0.0319(16) Uani 1 1 d .
H208 H 0.3787 0.5098 0.3601 0.038 Uiso 1 1 calc R
B107 B -0.2375(7) 0.5347(3) 0.1229(3) 0.0377(18) Uani 1 1 d .
H107 H -0.2242 0.4861 0.1229 0.045 Uiso 1 1 calc R
B211 B 0.2783(6) 0.5603(3) 0.4242(3) 0.0327(16) Uani 1 1 d .
H211 H 0.3170 0.5366 0.4600 0.039 Uiso 1 1 calc R
B101 B -0.1488(6) 0.6528(4) 0.1085(3) 0.0354(17) Uani 1 1 d .
H101 H -0.0814 0.6799 0.0983 0.042 Uiso 1 1 calc R
B102 B -0.1211(7) 0.5809(4) 0.1463(4) 0.043(2) Uani 1 1 d .
H102 H -0.0371 0.5623 0.1597 0.051 Uiso 1 1 calc R
C225 C 0.1003(7) 0.8865(4) 0.0576(3) 0.051(2) Uani 1 1 d .
H225 H 0.1333 0.9130 0.0379 0.062 Uiso 1 1 calc R
B207 B 0.1817(6) 0.5237(3) 0.3743(3) 0.0381(18) Uani 1 1 d .
H207 H 0.1578 0.4768 0.3776 0.046 Uiso 1 1 calc R
B206 B 0.1368(6) 0.5819(4) 0.4131(3) 0.0370(18) Uani 1 1 d .
H206 H 0.0841 0.5722 0.4414 0.044 Uiso 1 1 calc R
B103 B -0.2414(7) 0.5712(3) 0.1826(3) 0.0386(18) Uani 1 1 d .
H103 H -0.2326 0.5466 0.2195 0.046 Uiso 1 1 calc R
B106 B -0.1842(6) 0.5821(4) 0.0796(3) 0.0391(19) Uani 1 1 d .
H106 H -0.1373 0.5646 0.0512 0.047 Uiso 1 1 calc R
C136 C -0.1788(7) 0.8475(3) 0.3527(3) 0.056(2) Uani 1 1 d .
H136 H -0.2434 0.8494 0.3271 0.067 Uiso 1 1 calc R
B110 B -0.2775(6) 0.6439(4) 0.0648(3) 0.0364(17) Uani 1 1 d .
H110 H -0.2897 0.6665 0.0269 0.044 Uiso 1 1 calc R
C134 C -0.0877(10) 0.8396(4) 0.4430(3) 0.066(3) Uani 1 1 d .
H134 H -0.0916 0.8374 0.4780 0.079 Uiso 1 1 calc R
B108 B -0.3649(6) 0.5660(3) 0.1343(3) 0.0358(17) Uani 1 1 d .
H108 H -0.4338 0.5379 0.1416 0.043 Uiso 1 1 calc R
B109 B -0.3889(6) 0.6336(3) 0.0977(3) 0.0347(17) Uani 1 1 d .
H109 H -0.4735 0.6494 0.0809 0.042 Uiso 1 1 calc R
B105 B -0.2841(6) 0.6866(3) 0.1206(3) 0.0337(17) Uani 1 1 d .
H105 H -0.3021 0.7347 0.1182 0.040 Uiso 1 1 calc R
C202 C 0.6176(7) 0.5906(5) 0.3077(3) 0.067(3) Uani 1 1 d .
H20L H 0.6248 0.5880 0.2719 0.101 Uiso 1 1 calc R
H20M H 0.5970 0.6305 0.3151 0.101 Uiso 1 1 calc R
H20N H 0.5612 0.5632 0.3138 0.101 Uiso 1 1 calc R
C135 C -0.1850(10) 0.8425(4) 0.4060(4) 0.081(3) Uani 1 1 d .
H135 H -0.2538 0.8412 0.4159 0.098 Uiso 1 1 calc R
C133 C 0.0110(9) 0.8399(5) 0.4297(3) 0.078(3) Uani 1 1 d .
H133 H 0.0755 0.8369 0.4552 0.094 Uiso 1 1 calc R
C204 C 0.6628(8) 0.4685(4) 0.4042(4) 0.068(3) Uani 1 1 d .
H20O H 0.6058 0.4449 0.4148 0.102 Uiso 1 1 calc R
H20P H 0.7346 0.4565 0.4234 0.102 Uiso 1 1 calc R
H20Q H 0.6600 0.4629 0.3677 0.102 Uiso 1 1 calc R
B111 B -0.3320(6) 0.5706(4) 0.0719(3) 0.0388(18) Uani 1 1 d .
H111 H -0.3800 0.5455 0.0388 0.047 Uiso 1 1 calc R
C208 C 0.7711(9) 0.6887(4) 0.4035(5) 0.079(3) Uani 1 1 d .
H20R H 0.7461 0.7259 0.4152 0.118 Uiso 1 1 calc R
H20S H 0.7670 0.6903 0.3666 0.118 Uiso 1 1 calc R
H20T H 0.8468 0.6815 0.4208 0.118 Uiso 1 1 calc R
N4 N 0.1439(9) 0.4211(4) 0.1344(3) 0.088(3) Uani 1 1 d .
N5 N 0.5492(7) 0.7787(4) 0.4285(4) 0.095(3) Uani 1 1 d .
C52 C 0.3672(7) 0.8043(4) 0.4567(4) 0.062(2) Uani 1 1 d .
H52A H 0.3836 0.8198 0.4914 0.093 Uiso 1 1 calc R
H52B H 0.3210 0.7695 0.4555 0.093 Uiso 1 1 calc R
H52C H 0.3288 0.8341 0.4335 0.093 Uiso 1 1 calc R
N3 N 0.3889(8) 0.7877(4) 0.0498(4) 0.085(3) Uani 1 1 d .
C41 C 0.0759(8) 0.4217(4) 0.1560(4) 0.068(3) Uani 1 1 d .
C32 C 0.5671(7) 0.7958(4) 0.0130(3) 0.063(2) Uani 1 1 d .
H32A H 0.5499 0.7855 -0.0233 0.095 Uiso 1 1 calc R
H32B H 0.6227 0.7689 0.0311 0.095 Uiso 1 1 calc R
H32C H 0.5949 0.8359 0.0169 0.095 Uiso 1 1 calc R
C31 C 0.4670(8) 0.7912(4) 0.0345(3) 0.059(2) Uani 1 1 d .
C51 C 0.4696(8) 0.7885(4) 0.4409(4) 0.060(2) Uani 1 1 d .
C42 C -0.0066(10) 0.4219(6) 0.1884(8) 0.147(7) Uani 1 1 d .
H42A H -0.0619 0.3920 0.1764 0.221 Uiso 1 1 calc R
H42B H -0.0416 0.4604 0.1867 0.221 Uiso 1 1 calc R
H42C H 0.0289 0.4135 0.2237 0.221 Uiso 1 1 calc R
Pd1 Pd 0.02327(4) 0.778594(19) 0.243686(16) 0.02062(11) Uani 1 1 d .
Sn1 Sn -0.15577(4) 0.662476(18) 0.194865(16) 0.02801(11) Uani 1 1 d .
Sn2 Sn 0.13588(4) 0.647729(18) 0.294142(16) 0.02794(11) Uani 1 1 d .
S1 S -0.11578(13) 0.71975(7) 0.27164(6) 0.0289(3) Uani 1 1 d .
P1 P -0.05675(13) 0.85987(7) 0.27324(6) 0.0252(3) Uani 1 1 d .
S2 S 0.09568(12) 0.69118(6) 0.21155(6) 0.0258(3) Uani 1 1 d .
P2 P 0.14923(13) 0.83213(7) 0.20906(6) 0.0249(3) Uani 1 1 d .

loop_
_atom_site_aniso_label
_atom_site_aniso_U_11
_atom_site_aniso_U_22
_atom_site_aniso_U_33
_atom_site_aniso_U_23
_atom_site_aniso_U_13
_atom_site_aniso_U_12
C221 0.034(3) 0.025(3) 0.024(3) 0.000(2) 0.012(3) 0.001(3)
C231 0.029(3) 0.022(3) 0.039(4) -0.001(3) 0.008(3) -0.006(3)
C121 0.030(3) 0.024(3) 0.031(3) -0.002(3) 0.008(3) -0.001(3)
C111 0.043(4) 0.018(3) 0.038(4) -0.013(3) 0.011(3) -0.005(3)
C122 0.033(3) 0.031(3) 0.045(4) -0.002(3) 0.003(3) 0.004(3)
B201 0.031(4) 0.038(4) 0.028(4) -0.002(3) 0.007(3) 0.000(3)
C226 0.048(4) 0.046(4) 0.031(4) 0.012(3) 0.017(3) -0.005(3)
C223 0.047(4) 0.045(4) 0.030(4) -0.003(3) 0.000(3) 0.006(3)
B202 0.023(4) 0.037(4) 0.036(4) -0.004(3) 0.003(3) -0.005(3)
C131 0.047(4) 0.020(3) 0.034(3) -0.004(3) 0.018(3) 0.004(3)
C211 0.033(3) 0.023(3) 0.025(3) 0.004(2) 0.008(3) -0.005(3)
C123 0.041(4) 0.039(4) 0.045(4) -0.003(3) -0.006(3) 0.001(3)
C222 0.039(4) 0.032(3) 0.030(3) 0.002(3) 0.007(3) 0.002(3)
N1 0.029(3) 0.032(3) 0.034(3) 0.000(2) 0.010(2) -0.004(2)
N2 0.026(3) 0.041(3) 0.041(3) -0.002(3) 0.017(2) 0.000(2)
C234 0.030(4) 0.042(4) 0.067(5) -0.003(4) 0.012(4) 0.006(3)
C232 0.037(4) 0.039(4) 0.040(4) 0.005(3) 0.010(3) 0.004(3)
C102 0.047(4) 0.044(4) 0.048(4) 0.009(3) 0.018(4) 0.009(3)
C101 0.033(3) 0.037(4) 0.043(4) -0.004(3) 0.013(3) -0.009(3)
C112 0.037(4) 0.020(3) 0.029(3) 0.003(2) 0.010(3) -0.006(3)
C233 0.040(4) 0.045(4) 0.043(4) 0.003(3) 0.003(3) 0.008(3)
C103 0.040(4) 0.042(4) 0.035(4) 0.003(3) 0.017(3) 0.005(3)
C224 0.067(5) 0.064(5) 0.028(4) 0.011(4) 0.013(4) 0.020(4)
C201 0.046(4) 0.068(5) 0.045(4) -0.001(4) 0.024(4) 0.006(4)
C105 0.039(4) 0.045(4) 0.039(4) 0.001(3) 0.016(3) 0.006(3)
C124 0.027(4) 0.047(4) 0.061(5) 0.008(4) -0.004(3) 0.003(3)
C132 0.056(5) 0.103(7) 0.031(4) 0.011(4) 0.006(4) -0.018(5)
C205 0.031(4) 0.067(5) 0.055(5) 0.009(4) 0.007(4) 0.003(4)
C203 0.040(4) 0.052(4) 0.053(5) 0.002(4) 0.023(4) -0.003(3)
C236 0.034(4) 0.044(4) 0.036(4) -0.002(3) 0.014(3) -0.004(3)
C106 0.071(6) 0.041(4) 0.049(5) -0.005(3) 0.020(4) 0.008(4)
C125 0.042(4) 0.032(4) 0.064(5) 0.003(3) 0.013(4) 0.009(3)
C107 0.032(4) 0.046(4) 0.060(5) 0.000(4) 0.006(4) -0.015(3)
C235 0.040(4) 0.046(4) 0.061(5) 0.001(4) 0.026(4) 0.000(3)
B205 0.034(4) 0.034(4) 0.027(4) -0.001(3) 0.010(3) -0.006(3)
C104 0.054(5) 0.071(5) 0.037(4) -0.005(4) 0.002(4) 0.008(4)
C126 0.044(4) 0.030(3) 0.044(4) -0.001(3) 0.007(3) 0.007(3)
C108 0.062(5) 0.043(4) 0.055(5) -0.004(4) -0.011(4) 0.002(4)
C207 0.055(5) 0.053(5) 0.068(6) -0.002(4) 0.029(4) -0.001(4)
B203 0.029(4) 0.026(4) 0.036(4) -0.001(3) -0.005(3) 0.007(3)
C206 0.056(5) 0.081(6) 0.049(5) 0.015(4) 0.009(4) -0.005(5)
B204 0.024(4) 0.044(4) 0.025(4) -0.005(3) 0.007(3) 0.000(3)
B210 0.031(4) 0.037(4) 0.024(3) -0.005(3) 0.013(3) 0.004(3)
B209 0.025(4) 0.047(4) 0.025(4) -0.007(3) 0.008(3) -0.002(3)
B104 0.030(4) 0.042(4) 0.033(4) -0.007(3) 0.012(3) 0.003(3)
B208 0.029(4) 0.040(4) 0.026(4) -0.007(3) 0.005(3) 0.005(3)
B107 0.040(4) 0.023(4) 0.050(5) -0.011(3) 0.010(4) -0.002(3)
B211 0.032(4) 0.037(4) 0.030(4) 0.005(3) 0.007(3) 0.004(3)
B101 0.025(4) 0.046(5) 0.035(4) -0.006(4) 0.007(3) -0.005(3)
B102 0.033(4) 0.035(4) 0.056(5) -0.013(4) 0.002(4) 0.005(3)
C225 0.072(6) 0.051(5) 0.035(4) 0.012(4) 0.020(4) 0.001(4)
B207 0.027(4) 0.028(4) 0.058(5) 0.011(4) 0.003(4) 0.000(3)
B206 0.027(4) 0.051(5) 0.034(4) 0.008(4) 0.010(3) 0.001(4)
B103 0.050(5) 0.030(4) 0.033(4) 0.005(3) 0.002(4) -0.007(4)
B106 0.030(4) 0.045(5) 0.045(5) -0.017(4) 0.015(4) -0.005(4)
C136 0.062(5) 0.056(5) 0.060(5) 0.013(4) 0.035(4) 0.022(4)
B110 0.029(4) 0.047(4) 0.033(4) 0.002(4) 0.004(3) -0.007(3)
C134 0.118(8) 0.058(5) 0.031(4) 0.004(4) 0.034(5) 0.010(6)
B108 0.034(4) 0.035(4) 0.040(4) -0.001(3) 0.010(3) -0.006(3)
B109 0.024(4) 0.045(4) 0.036(4) -0.003(3) 0.007(3) 0.009(3)
B105 0.037(4) 0.024(4) 0.042(4) 0.008(3) 0.012(3) 0.001(3)
C202 0.047(5) 0.109(8) 0.045(5) 0.011(5) 0.008(4) -0.005(5)
C135 0.111(8) 0.074(6) 0.083(7) 0.019(6) 0.077(7) 0.028(6)
C133 0.088(7) 0.106(8) 0.035(4) 0.005(5) 0.000(5) -0.032(6)
C204 0.072(6) 0.047(5) 0.087(7) -0.005(5) 0.020(5) -0.003(4)
B111 0.028(4) 0.047(5) 0.039(4) -0.010(4) 0.000(3) -0.005(4)
C208 0.092(7) 0.051(5) 0.105(8) -0.008(5) 0.046(6) -0.017(5)
N4 0.121(8) 0.092(7) 0.056(5) -0.004(5) 0.028(5) -0.024(6)
N5 0.068(6) 0.108(7) 0.116(8) -0.039(6) 0.035(6) -0.010(5)
C52 0.066(6) 0.065(5) 0.060(5) -0.014(4) 0.023(5) -0.010(5)
N3 0.082(6) 0.098(7) 0.085(6) 0.012(5) 0.043(5) -0.004(5)
C41 0.063(6) 0.066(6) 0.070(7) 0.028(5) 0.004(5) 0.000(5)
C32 0.066(6) 0.080(6) 0.048(5) 0.020(5) 0.020(4) 0.015(5)
C31 0.069(6) 0.063(5) 0.046(5) 0.006(4) 0.014(4) 0.003(5)
C51 0.056(5) 0.065(6) 0.061(5) -0.012(4) 0.017(4) -0.015(5)
C42 0.077(8) 0.123(11) 0.26(2) 0.108(12) 0.086(11) 0.047(8)
Pd1 0.0234(2) 0.0199(2) 0.0198(2) -0.00009(17) 0.00721(18) -0.00056(18)
Sn1 0.0346(2) 0.0225(2) 0.0260(2) 0.00015(17) 0.00388(18) -0.00309(18)
Sn2 0.0337(2) 0.0260(2) 0.0230(2) -0.00080(17) 0.00290(17) 0.00155(18)
S1 0.0335(8) 0.0293(8) 0.0270(8) -0.0024(6) 0.0137(7) -0.0062(7)
P1 0.0301(8) 0.0223(7) 0.0247(8) -0.0021(6) 0.0092(6) 0.0013(6)
S2 0.0310(8) 0.0246(7) 0.0234(7) -0.0014(6) 0.0095(6) 0.0016(6)
P2 0.0291(8) 0.0243(7) 0.0224(7) 0.0020(6) 0.0077(6) -0.0029(6)

loop_
_atom_type_symbol
_atom_type_description
_atom_type_scat_dispersion_real
_atom_type_scat_dispersion_imag
_atom_type_scat_source
C C 0.0033 0.0016 'International Tables Vol C Tables 4.2.6.8 and 6.1.1.4'
H H 0.0000 0.0000 'International Tables Vol C Tables 4.2.6.8 and 6.1.1.4'
N N 0.0061 0.0033 'International Tables Vol C Tables 4.2.6.8 and 6.1.1.4'
P P 0.1023 0.0942 'International Tables Vol C Tables 4.2.6.8 and 6.1.1.4'
Pd Pd -0.9988 1.0072 'International Tables Vol C Tables 4.2.6.8 and 6.1.1.4'
S S 0.1246 0.1234 'International Tables Vol C Tables 4.2.6.8 and 6.1.1.4'
Sn Sn -0.6537 1.4246 'International Tables Vol C Tables 4.2.6.8 and 6.1.1.4'
B B 0.0013 0.0007 'International Tables Vol C Tables 4.2.6.8 and 6.1.1.4'

loop_
_geom_angle_atom_site_label_1
_geom_angle_atom_site_label_2
_geom_angle_atom_site_label_3
_geom_angle
C222 C221 C226 119.4(6)
C222 C221 P2 119.5(4)
C226 C221 P2 121.1(5)
C232 C231 C236 118.7(6)
C232 C231 P2 117.3(5)
C236 C231 P2 124.0(5)
C122 C121 C126 119.1(6)
C122 C121 P1 121.0(5)
C126 C121 P1 119.9(5)
C112 C111 P1 114.5(4)
C123 C122 C121 120.5(6)
B206 B201 B210 60.6(4)
B206 B201 B202 57.6(4)
B210 B201 B202 106.3(5)
B206 B201 B205 104.6(5)
B210 B201 B205 56.4(4)
B202 B201 B205 107.1(5)
B206 B201 Sn2 115.5(4)
B210 B201 Sn2 115.1(4)
B202 B201 Sn2 65.5(3)
B205 B201 Sn2 65.2(3)
C225 C226 C221 119.3(7)
C222 C223 C224 119.4(7)
B207 B202 B206 61.0(5)
B207 B202 B203 57.1(4)
B206 B202 B203 105.7(5)
B207 B202 B201 105.9(5)
B206 B202 B201 56.4(4)
B203 B202 B201 107.9(5)
B207 B202 Sn2 115.2(4)
B206 B202 Sn2 114.2(4)
B203 B202 Sn2 65.5(3)
B201 B202 Sn2 65.1(3)
C136 C131 C132 119.5(7)
C136 C131 P1 123.2(6)
C132 C131 P1 117.3(5)
C112 C211 P2 114.7(4)
C122 C123 C124 120.1(7)
C223 C222 C221 120.9(6)
C103 N1 C107 106.0(5)
C103 N1 C105 111.7(5)
C107 N1 C105 110.8(5)
C103 N1 C101 111.1(5)
C107 N1 C101 110.7(5)
C105 N1 C101 106.5(5)
C207 N2 C205 110.9(6)
C207 N2 C201 110.7(6)
C205 N2 C201 106.6(5)
C207 N2 C203 106.1(5)
C205 N2 C203 111.5(5)
C201 N2 C203 111.1(6)
C235 C234 C233 120.1(7)
C233 C232 C231 120.6(6)
C102 C101 N1 115.5(5)
C111 C112 C211 112.2(5)
C234 C233 C232 120.1(7)
N1 C103 C104 115.8(6)
C225 C224 C223 119.5(7)
C202 C201 N2 115.6(6)
C106 C105 N1 116.0(6)
C125 C124 C123 119.5(7)
C131 C132 C133 120.9(8)
N2 C205 C206 114.7(6)
N2 C203 C204 115.2(6)
C235 C236 C231 120.0(7)
C124 C125 C126 122.2(7)
C108 C107 N1 115.6(6)
C234 C235 C236 120.3(7)
B209 B205 B210 61.8(4)
B209 B205 B204 57.3(4)
B210 B205 B204 107.1(5)
B209 B205 B201 106.4(5)
B210 B205 B201 56.9(4)
B204 B205 B201 108.1(5)
B209 B205 Sn2 115.9(4)
B210 B205 Sn2 115.5(4)
B204 B205 Sn2 65.7(3)
B201 B205 Sn2 65.2(3)
C125 C126 C121 118.6(7)
N2 C207 C208 114.6(6)
B208 B203 B207 60.3(4)
B208 B203 B204 57.3(4)
B207 B203 B204 105.6(5)
B208 B203 B202 105.8(5)
B207 B203 B202 57.2(4)
B204 B203 B202 107.9(5)
B208 B203 Sn2 115.4(4)
B207 B203 Sn2 115.1(4)
B204 B203 Sn2 65.5(3)
B202 B203 Sn2 65.3(3)
B209 B204 B208 60.8(4)
B209 B204 B205 57.1(4)
B208 B204 B205 106.4(5)
B209 B204 B203 106.7(5)
B208 B204 B203 57.6(4)
B205 B204 B203 109.0(5)
B209 B204 Sn2 115.7(4)
B208 B204 Sn2 116.2(4)
B205 B204 Sn2 65.6(3)
B203 B204 Sn2 66.0(3)
B205 B210 B201 66.6(4)
B205 B210 B206 111.8(5)
B201 B210 B206 59.6(4)
B205 B210 B211 108.3(5)
B201 B210 B211 109.0(5)
B206 B210 B211 59.3(4)
B205 B210 B209 59.0(4)
B201 B210 B209 111.8(5)
B206 B210 B209 106.9(5)
B211 B210 B209 59.0(4)
B205 B209 B204 65.5(4)
B205 B209 B211 109.6(5)
B204 B209 B211 109.6(5)
B205 B209 B208 112.2(5)
B204 B209 B208 59.8(4)
B211 B209 B208 60.2(4)
B205 B209 B210 59.2(4)
B204 B209 B210 111.5(5)
B211 B209 B210 60.3(4)
B208 B209 B210 108.8(5)
B109 B104 B108 60.5(4)
B109 B104 B105 57.7(4)
B108 B104 B105 106.6(5)
B109 B104 B103 106.3(5)
B108 B104 B103 57.9(4)
B105 B104 B103 108.1(5)
B109 B104 Sn1 116.4(4)
B108 B104 Sn1 116.3(4)
B105 B104 Sn1 65.9(3)
B103 B104 Sn1 65.2(3)
B204 B208 B203 65.1(4)
B204 B208 B211 108.8(5)
B203 B208 B211 109.7(5)
B204 B208 B209 59.4(4)
B203 B208 B209 111.5(5)
B211 B208 B209 59.6(4)
B204 B208 B207 111.5(5)
B203 B208 B207 60.0(4)
B211 B208 B207 60.0(4)
B209 B208 B207 108.1(5)
B102 B107 B106 59.7(5)
B102 B107 B103 65.6(5)
B106 B107 B103 111.5(5)
B102 B107 B111 110.7(6)
B106 B107 B111 60.8(5)
B103 B107 B111 109.0(5)
B102 B107 B108 112.4(5)
B106 B107 B108 108.4(5)
B103 B107 B108 59.6(4)
B111 B107 B108 59.3(4)
B206 B211 B209 108.8(5)
B206 B211 B208 109.3(5)
B209 B211 B208 60.2(4)
B206 B211 B207 61.2(4)
B209 B211 B207 108.7(5)
B208 B211 B207 60.0(4)
B206 B211 B210 60.0(4)
B209 B211 B210 60.8(4)
B208 B211 B210 109.3(5)
B207 B211 B210 109.4(5)
B110 B101 B106 60.7(4)
B110 B101 B102 106.7(5)
B106 B101 B102 57.5(4)
B110 B101 B105 57.3(4)
B106 B101 B105 106.3(5)
B102 B101 B105 108.8(5)
B110 B101 Sn1 116.6(4)
B106 B101 Sn1 116.9(5)
B102 B101 Sn1 66.4(4)
B105 B101 Sn1 65.9(3)
B106 B102 B107 60.3(5)
B106 B102 B101 57.9(4)
B107 B102 B101 105.7(6)
B106 B102 B103 105.5(5)
B107 B102 B103 57.4(4)
B101 B102 B103 106.4(5)
B106 B102 Sn1 116.1(5)
B107 B102 Sn1 115.4(5)
B101 B102 Sn1 65.2(3)
B103 B102 Sn1 64.7(3)
C224 C225 C226 121.4(7)
B203 B207 B202 65.7(4)
B203 B207 B211 109.4(5)
B202 B207 B211 109.2(5)
B203 B207 B208 59.7(4)
B202 B207 B208 112.0(5)
B211 B207 B208 60.0(4)
B203 B207 B206 111.4(5)
B202 B207 B206 59.7(4)
B211 B207 B206 59.0(4)
B208 B207 B206 107.4(5)
B201 B206 B211 110.5(5)
B201 B206 B210 59.9(4)
B211 B206 B210 60.7(4)
B201 B206 B202 66.0(4)
B211 B206 B202 109.5(5)
B210 B206 B202 112.4(5)
B201 B206 B207 112.2(5)
B211 B206 B207 59.7(4)
B210 B206 B207 108.8(5)
B202 B206 B207 59.3(4)
B108 B103 B107 60.5(4)
B108 B103 B104 57.8(4)
B107 B103 B104 106.3(5)
B108 B103 B102 106.3(5)
B107 B103 B102 57.0(4)
B104 B103 B102 108.7(5)
B108 B103 Sn1 117.4(5)
B107 B103 Sn1 116.3(5)
B104 B103 Sn1 66.5(3)
B102 B103 Sn1 66.1(3)
B102 B106 B101 64.6(5)
B102 B106 B107 60.0(5)
B101 B106 B107 110.7(5)
B102 B106 B110 111.2(5)
B101 B106 B110 59.4(4)
B107 B106 B110 107.6(5)
B102 B106 B111 109.9(6)
B101 B106 B111 109.3(5)
B107 B106 B111 59.7(4)
B110 B106 B111 60.1(4)
C131 C136 C135 118.9(9)
B101 B110 B105 65.4(4)
B101 B110 B109 111.9(5)
B105 B110 B109 59.8(4)
B101 B110 B106 59.9(4)
B105 B110 B106 111.9(5)
B109 B110 B106 108.3(5)
B101 B110 B111 109.8(6)
B105 B110 B111 109.3(5)
B109 B110 B111 59.5(4)
B106 B110 B111 60.2(4)
C133 C134 C135 121.4(8)
B111 B108 B104 109.6(5)
B111 B108 B103 109.9(5)
B104 B108 B103 64.3(4)
B111 B108 B109 59.7(4)
B104 B108 B109 59.7(4)
B103 B108 B109 110.7(5)
B111 B108 B107 60.0(4)
B104 B108 B107 110.8(5)
B103 B108 B107 59.9(4)
B109 B108 B107 107.4(5)
B105 B109 B110 60.0(4)
B105 B109 B111 110.7(5)
B110 B109 B111 61.1(4)
B105 B109 B104 64.1(4)
B110 B109 B104 110.9(5)
B111 B109 B104 109.5(5)
B105 B109 B108 111.0(5)
B110 B109 B108 108.2(5)
B111 B109 B108 59.5(4)
B104 B109 B108 59.8(4)
B109 B105 B110 60.2(4)
B109 B105 B104 58.2(4)
B110 B105 B104 106.4(5)
B109 B105 B101 105.8(5)
B110 B105 B101 57.3(4)
B104 B105 B101 108.0(5)
B109 B105 Sn1 117.1(4)
B110 B105 Sn1 115.9(4)
B104 B105 Sn1 66.2(3)
B101 B105 Sn1 65.2(3)
C134 C135 C136 119.2(8)
C134 C133 C132 120.1(9)
B108 B111 B109 60.7(4)
B108 B111 B107 60.7(5)
B109 B111 B107 108.7(6)
B108 B111 B110 107.9(5)
B109 B111 B110 59.5(4)
B107 B111 B110 107.1(5)
B108 B111 B106 108.4(6)
B109 B111 B106 107.8(5)
B107 B111 B106 59.5(5)
B110 B111 B106 59.6(4)
N4 C41 C42 175.1(13)
N3 C31 C32 178.4(10)
N5 C51 C52 177.2(11)
P1 Pd1 P2 94.92(6)
P1 Pd1 S2 176.49(6)
P2 Pd1 S2 87.86(5)
P1 Pd1 S1 87.45(6)
P2 Pd1 S1 174.56(6)
S2 Pd1 S1 89.60(5)
B103 Sn1 B101 83.3(3)
B103 Sn1 B105 82.8(3)
B101 Sn1 B105 48.9(3)
B103 Sn1 B104 48.3(3)
B101 Sn1 B104 83.1(3)
B105 Sn1 B104 47.8(3)
B103 Sn1 B102 49.2(3)
B101 Sn1 B102 48.3(3)
B105 Sn1 B102 83.6(3)
B104 Sn1 B102 83.8(3)
B103 Sn1 S1 128.1(2)
B101 Sn1 S1 148.6(2)
B105 Sn1 S1 125.72(19)
B104 Sn1 S1 116.24(18)
B102 Sn1 S1 150.6(2)
B205 Sn2 B201 49.6(2)
B205 Sn2 B204 48.6(3)
B201 Sn2 B204 84.6(3)
B205 Sn2 B202 84.6(3)
B201 Sn2 B202 49.4(3)
B204 Sn2 B202 84.1(3)
B205 Sn2 B203 84.0(3)
B201 Sn2 B203 84.8(3)
B204 Sn2 B203 48.5(3)
B202 Sn2 B203 49.2(3)
B205 Sn2 S2 132.01(18)
B201 Sn2 S2 148.25(19)
B204 Sn2 S2 120.62(18)
B202 Sn2 S2 143.19(19)
B203 Sn2 S2 125.9(2)
Sn1 S1 Pd1 94.44(5)
C131 P1 C121 108.4(3)
C131 P1 C111 101.0(3)
C121 P1 C111 104.0(3)
C131 P1 Pd1 111.80(19)
C121 P1 Pd1 112.9(2)
C111 P1 Pd1 117.8(2)
Sn2 S2 Pd1 92.23(5)
C231 P2 C221 109.1(3)
C231 P2 C211 101.8(3)
C221 P2 C211 103.8(3)
C231 P2 Pd1 115.0(2)
C221 P2 Pd1 108.7(2)
C211 P2 Pd1 117.62(19)

loop_
_geom_bond_atom_site_label_1
_geom_bond_atom_site_label_2
_geom_bond_distance
C221 C222 1.387(9)
C221 C226 1.389(8)
C221 P2 1.824(6)
C231 C232 1.389(9)
C231 C236 1.402(9)
C231 P2 1.810(6)
C121 C122 1.384(9)
C121 C126 1.414(8)
C121 P1 1.817(6)
C111 C112 1.513(8)
C111 P1 1.854(6)
C122 C123 1.379(9)
B201 B206 1.759(11)
B201 B210 1.764(10)
B201 B202 1.928(10)
B201 B205 1.933(10)
B201 Sn2 2.304(7)
C226 C225 1.379(10)
C223 C222 1.380(9)
C223 C224 1.391(10)
B202 B207 1.775(10)
B202 B206 1.782(11)
B202 B203 1.925(11)
B202 Sn2 2.311(8)
C131 C136 1.370(10)
C131 C132 1.376(10)
C131 P1 1.815(6)
C211 C112 1.530(8)
C211 P2 1.829(6)
C123 C124 1.384(10)
N1 C103 1.511(8)
N1 C107 1.518(8)
N1 C105 1.519(8)
N1 C101 1.526(8)
N2 C207 1.510(9)
N2 C205 1.512(9)
N2 C201 1.513(9)
N2 C203 1.520(8)
C234 C235 1.376(11)
C234 C233 1.378(10)
C232 C233 1.386(9)
C102 C101 1.507(9)
C103 C104 1.519(10)
C224 C225 1.372(11)
C201 C202 1.504(11)
C105 C106 1.502(9)
C124 C125 1.357(11)
C132 C133 1.387(11)
C205 C206 1.523(11)
C203 C204 1.523(11)
C236 C235 1.389(10)
C125 C126 1.374(10)
C107 C108 1.506(11)
B205 B209 1.751(11)
B205 B210 1.755(9)
B205 B204 1.898(10)
B205 Sn2 2.303(7)
C207 C208 1.526(11)
B203 B208 1.768(10)
B203 B207 1.774(11)
B203 B204 1.898(10)
B203 Sn2 2.315(7)
B204 B209 1.755(10)
B204 B208 1.761(11)
B204 Sn2 2.304(7)
B210 B206 1.777(11)
B210 B211 1.791(10)
B210 B209 1.800(9)
B209 B211 1.767(10)
B209 B208 1.779(10)
B104 B109 1.771(11)
B104 B108 1.771(11)
B104 B105 1.874(10)
B104 B103 1.885(11)
B104 Sn1 2.315(8)
B208 B211 1.778(10)
B208 B207 1.779(10)
B107 B102 1.769(11)
B107 B106 1.774(12)
B107 B103 1.777(11)
B107 B111 1.777(12)
B107 B108 1.788(11)
B211 B206 1.765(10)
B211 B207 1.778(11)
B101 B110 1.763(10)
B101 B106 1.772(11)
B101 B102 1.888(12)
B101 B105 1.904(10)
B101 Sn1 2.296(8)
B102 B106 1.765(12)
B102 B103 1.920(12)
B102 Sn1 2.317(8)
B207 B206 1.805(12)
B103 B108 1.772(11)
B103 Sn1 2.291(7)
B106 B110 1.788(12)
B106 B111 1.798(11)
C136 C135 1.422(12)
B110 B105 1.764(11)
B110 B109 1.768(10)
B110 B111 1.796(11)
C134 C133 1.322(13)
C134 C135 1.378(15)
B108 B111 1.765(11)
B108 B109 1.785(11)
B109 B105 1.762(11)
B109 B111 1.768(11)
B105 Sn1 2.309(8)
N4 C41 1.096(12)
N5 C51 1.109(10)
C52 C51 1.439(12)
N3 C31 1.112(10)
C41 C42 1.446(16)
C32 C31 1.451(12)
Pd1 P1 2.2765(15)
Pd1 P2 2.2807(15)
Pd1 S2 2.3734(15)
Pd1 S1 2.3818(15)
Sn1 S1 2.3559(15)
Sn2 S2 2.3365(15)
